data_1550619
loop_
_publ_author_name
'Barluzzi, Luciano'
'Chatelain, Lucile'
'Fadaei-Tirani, Farzaneh'
'Zivkovic, Ivica'
'Mazzanti, Marinella'

_publ_section_title
;
 Facile N-functionalization and strong magnetic communication in a
 diuranium(v) bis-nitride complex
;
_journal_name_full 'Chemical Science'
_journal_paper_doi 10.1039/C8SC05721D
_journal_year 2019
_chemical_formula_moiety 'C72 H164 K2 N2 O24 Si6 U2, C7 H8'
_chemical_formula_sum 'C79 H172 K2 N2 O24 Si6 U2'
_chemical_formula_weight 2256.98
_space_group_crystal_system monoclinic
_space_group_IT_number 14
_space_group_name_Hall '-P 2yn'
_space_group_name_H-M_alt 'P 1 21/n 1'
_symmetry_space_group_name_Hall '-P 2yn'
_symmetry_space_group_name_H-M 'P 1 21/n 1'
_atom_sites_solution_hydrogens mixed
_atom_sites_solution_primary dual
_atom_sites_solution_secondary difmap
_audit_creation_date 2018-12-07
_audit_creation_method
;
Olex2 1.2
(compiled 2018.05.29 svn.r3508 for OlexSys, GUI svn.r5506)
;
_audit_update_record
;
2018-12-07 deposited with the CCDC.
2019-02-11 downloaded from the CCDC.
;
_cell_angle_alpha 90
_cell_angle_beta 91.840(3)
_cell_angle_gamma 90
_cell_formula_units_Z 2
_cell_length_a 14.4207(4)
_cell_length_b 17.5321(5)
_cell_length_c 21.9098(6)
_cell_measurement_reflns_used 22809
_cell_measurement_temperature 140.01(10)
_cell_measurement_theta_max 32.1700
_cell_measurement_theta_min 3.6940
_cell_volume 5536.5(3)
_computing_cell_refinement 'CrysAlisPro 1.171.38.46 (Rigaku OD, 2015)'
_computing_data_collection 'CrysAlisPro 1.171.38.46 (Rigaku OD, 2015)'
_computing_data_reduction 'CrysAlisPro 1.171.38.46 (Rigaku OD, 2015)'
_computing_molecular_graphics 'Olex2 (Dolomanov et al., 2009)'
_computing_publication_material 'Olex2 (Dolomanov et al., 2009)'
_computing_structure_refinement 'ShelXL (Sheldrick, 2015)'
_computing_structure_solution 'ShelXT (Sheldrick, 2015)'
_diffrn_ambient_environment N~2~
_diffrn_ambient_temperature 140.01(10)
_diffrn_detector 'CCD plate'
_diffrn_detector_area_resol_mean 5.1333
_diffrn_detector_type Atlas
_diffrn_measured_fraction_theta_full 0.991
_diffrn_measured_fraction_theta_max 0.925
_diffrn_measurement_details
;
List of Runs (angles in degrees, time in seconds):

  # Type    Start    End  Width  t~exp~   \w     \q     \k     \f   Frames
#--------------------------------------------------------------------------
  1  \w    -12.00  89.00   1.00    9.29    --   18.87  77.00 -30.00  101
  2  \w     22.00  49.00   1.00    9.29    --   18.87  77.00   0.00   27
  3  \w    -56.00  43.00   1.00    9.29    --   18.87 -37.00-180.00   99
  4  \w     35.00  60.00   1.00    9.29    --   18.87-178.00 -90.00   25
  5  \w    -56.00  24.00   1.00    9.29    --   18.87 -37.00  90.00   80
  6  \w    -84.00   5.00   1.00    9.29    --  -18.25 -77.00  60.00   89
  7  \w   -105.00 -67.00   1.00    9.29    --  -18.25 178.00  90.00   38
;
_diffrn_measurement_device 'four-circle diffractometer'
_diffrn_measurement_device_type 'SuperNova, Dual, Cu at zero, Atlas'
_diffrn_measurement_method '\w scans'
_diffrn_orient_matrix_type 'CrysAlisPro convention (1999,Acta A55,543-557)'
_diffrn_orient_matrix_UB_11 -0.0007382000
_diffrn_orient_matrix_UB_12 -0.0118031000
_diffrn_orient_matrix_UB_13 -0.0309773000
_diffrn_orient_matrix_UB_21 0.0048868000
_diffrn_orient_matrix_UB_22 -0.0385064000
_diffrn_orient_matrix_UB_23 0.0094465000
_diffrn_orient_matrix_UB_31 -0.0489825000
_diffrn_orient_matrix_UB_32 -0.0036864000
_diffrn_orient_matrix_UB_33 0.0003835000
_diffrn_radiation_monochromator mirror
_diffrn_radiation_probe x-ray
_diffrn_radiation_type MoK\a
_diffrn_radiation_wavelength 0.71073
_diffrn_reflns_av_R_equivalents 0.0618
_diffrn_reflns_av_unetI/netI 0.0603
_diffrn_reflns_Laue_measured_fraction_full 0.991
_diffrn_reflns_Laue_measured_fraction_max 0.925
_diffrn_reflns_limit_h_max 21
_diffrn_reflns_limit_h_min -20
_diffrn_reflns_limit_k_max 26
_diffrn_reflns_limit_k_min -25
_diffrn_reflns_limit_l_max 32
_diffrn_reflns_limit_l_min -27
_diffrn_reflns_number 73741
_diffrn_reflns_point_group_measured_fraction_full 0.991
_diffrn_reflns_point_group_measured_fraction_max 0.925
_diffrn_reflns_theta_full 25.242
_diffrn_reflns_theta_max 32.845
_diffrn_reflns_theta_min 3.321
_diffrn_source 'micro-focus sealed X-ray tube'
_diffrn_source_type 'SuperNova (Mo) X-ray Source'
_exptl_absorpt_coefficient_mu 3.121
_exptl_absorpt_correction_T_max 0.11577
_exptl_absorpt_correction_T_min 0.08301
_exptl_absorpt_correction_type sphere
_exptl_absorpt_process_details
;
CrysAlisPro 1.171.38.46 (Rigaku Oxford Diffraction, 2015)
Spherical absorption correction
using equivalent radius and absorption coefficient.
Empirical absorption correction using spherical harmonics,
implemented in SCALE3 ABSPACK scaling algorithm.
;
_exptl_crystal_colour 'clear intense brown'
_exptl_crystal_density_diffrn 1.354
_exptl_crystal_description prism
_exptl_crystal_F_000 2316
_exptl_crystal_size_max 0.756
_exptl_crystal_size_mid 0.423
_exptl_crystal_size_min 0.354
_exptl_crystal_size_rad 0.2513
_refine_diff_density_max 2.543
_refine_diff_density_min -1.684
_refine_diff_density_rms 0.126
_refine_ls_extinction_method none
_refine_ls_goodness_of_fit_ref 1.060
_refine_ls_hydrogen_treatment mixed
_refine_ls_matrix_type full
_refine_ls_number_parameters 601
_refine_ls_number_reflns 19069
_refine_ls_number_restraints 150
_refine_ls_restrained_S_all 1.061
_refine_ls_R_factor_all 0.0695
_refine_ls_R_factor_gt 0.0390
_refine_ls_shift/su_max 0.002
_refine_ls_shift/su_mean 0.000
_refine_ls_structure_factor_coef Fsqd
_refine_ls_weighting_details 'w=1/[\s^2^(Fo^2^)+(0.0382P)^2^+0.8953P] where P=(Fo^2^+2Fc^2^)/3'
_refine_ls_weighting_scheme calc
_refine_ls_wR_factor_gt 0.0824
_refine_ls_wR_factor_ref 0.0983
_reflns_Friedel_coverage 0.000
_reflns_number_gt 13881
_reflns_number_total 19069
_reflns_threshold_expression 'I > 2\s(I)'
_cod_data_source_file c8sc05721d2.cif
_cod_data_source_block lb239
_cod_database_code 1550619
_shelx_shelxl_version_number 2018/3
_chemical_oxdiff_formula 'C72 H169 N2 O24 Si6 K2 U2'
_shelx_space_group_comment
;
The symmetry employed for this shelxl refinement is uniquely defined
by the following loop, which should always be used as a source of
symmetry information in preference to the above space-group names.
They are only intended as comments.
;
_reflns_odcompleteness_completeness 99.04
_reflns_odcompleteness_iscentric 1
_reflns_odcompleteness_theta 30.44
_olex2_refinement_description
;
1. Fixed Uiso
 At 1.2 times of:
  All C(H) groups
 At 1.5 times of:
  All C(H,H,H) groups
2. Restrained distances
 C61-C67
 1.5 with sigma of 0.01
 C42A-C41 \\sim C43A-C41 \\sim C44A-C41 \\sim C42B-C41 \\sim C43B-C41 \\sim
C44B-C41
 with sigma of 0.02
 C42A-C43A \\sim C43A-C44A \\sim C44A-C42A \\sim C42B-C43B \\sim C43B-C44B
\\sim C44B-C42B
 with sigma of 0.02
 C66-C67 \\sim C67-C62
 with sigma of 0.01
3. Restrained planarity
 C61, C62, C63, C64, C65, C66, C67
 with sigma of 0.1
4. Uiso/Uaniso restraints and constraints
C41 \\sim C42A \\sim C42B \\sim C43A \\sim C43B \\sim C44A \\sim C44B: within
2A with sigma of 0.02 and sigma for terminal atoms of 0.04
C61 \\sim C62 \\sim C63 \\sim C64 \\sim C65 \\sim C66 \\sim C67: within 2A with
sigma of 0.005 and sigma for terminal atoms of 0.01
5. Others
 Sof(C42B)=Sof(H42D)=Sof(H42E)=Sof(H42F)=Sof(C43B)=Sof(H43D)=Sof(H43E)=
 Sof(H43F)=Sof(C44B)=Sof(H44D)=Sof(H44E)=Sof(H44F)=1-FVAR(1)
 Sof(C42A)=Sof(H42A)=Sof(H42B)=Sof(H42C)=Sof(C43A)=Sof(H43A)=Sof(H43B)=
 Sof(H43C)=Sof(C44A)=Sof(H44A)=Sof(H44B)=Sof(H44C)=FVAR(1)
 Fixed Sof: C61(0.5) C66(0.5) H66(0.5) C65(0.5) H65(0.5) C64(0.5) H64(0.5)
 C63(0.5) H63(0.5) C62(0.5) H62(0.5) C67(0.5) H67A(0.5) H67B(0.5) H67C(0.5)
6.a Aromatic/amide H refined with riding coordinates:
 C66(H66), C65(H65), C64(H64), C63(H63), C62(H62)
6.b Fitted hexagon refined as free rotating group:
 C61(C66,C65,C64,C63,C62)
6.c Idealised Me refined as rotating group:
 C2(H2A,H2B,H2C), C3(H3A,H3B,H3C), C4(H4A,H4B,H4C), C6(H6A,H6B,H6C), C7(H7A,
 H7B,H7C), C8(H8A,H8B,H8C), C10(H10A,H10B,H10C), C11(H11A,H11B,H11C), C12(H12A,
 H12B,H12C), C22(H22A,H22B,H22C), C23(H23A,H23B,H23C), C24(H24A,H24B,H24C),
 C26(H26A,H26B,H26C), C27(H27A,H27B,H27C), C28(H28A,H28B,H28C), C30(H30A,H30B,
 H30C), C31(H31A,H31B,H31C), C32(H32A,H32B,H32C), C42A(H42A,H42B,H42C),
 C42B(H42D,H42E,H42F), C43A(H43A,H43B,H43C), C43B(H43D,H43E,H43F), C44A(H44A,
 H44B,H44C), C44B(H44D,H44E,H44F), C46(H46A,H46B,H46C), C47(H47A,H47B,H47C),
 C48(H48A,H48B,H48C), C50(H50A,H50B,H50C), C51(H51A,H51B,H51C), C52(H52A,H52B,
 H52C), C67(H67A,H67B,H67C)
;
_olex2_submission_special_instructions 'No special instructions were received'
_oxdiff_exptl_absorpt_empirical_details
;
Empirical correction (ABSPACK) includes:
- Absorption correction using spherical harmonics
- Frame scaling
- Detector area scaling
- B-factor correction
;
_oxdiff_exptl_absorpt_empirical_full_max 8.059
_oxdiff_exptl_absorpt_empirical_full_min 0.538

loop_
_space_group_symop_operation_xyz
'x, y, z'
'-x+1/2, y+1/2, -z+1/2'
'-x, -y, -z'
'x-1/2, -y-1/2, z-1/2'

loop_
_atom_site_label
_atom_site_type_symbol
_atom_site_fract_x
_atom_site_fract_y
_atom_site_fract_z
_atom_site_U_iso_or_equiv
_atom_site_adp_type
_atom_site_occupancy
_atom_site_site_symmetry_order
_atom_site_calc_flag
_atom_site_refinement_flags_posn
_atom_site_refinement_flags_adp
_atom_site_refinement_flags_occupancy
_atom_site_disorder_assembly
_atom_site_disorder_group
U1 U 0.52995(2) 0.43327(2) 0.44238(2) 0.02426(4) Uani 1 1 d . . . . .
K1 K 0.58159(5) 0.31574(4) 0.31591(3) 0.03286(15) Uani 1 1 d . . . . .
Si1 Si 0.50532(7) 0.21667(5) 0.44155(5) 0.0356(2) Uani 1 1 d . . . . .
Si2 Si 0.77000(6) 0.41677(5) 0.37996(4) 0.02800(18) Uani 1 1 d . . . . .
Si3 Si 0.40992(6) 0.44745(6) 0.28519(5) 0.0371(2) Uani 1 1 d . . . . .
O1 O 0.50453(16) 0.30693(13) 0.43777(11) 0.0370(5) Uani 1 1 d . . . . .
O2 O 0.40419(16) 0.17835(14) 0.44937(13) 0.0448(6) Uani 1 1 d . . . . .
O3 O 0.57159(17) 0.17997(14) 0.49461(13) 0.0466(6) Uani 1 1 d . . . . .
O4 O 0.55056(18) 0.18893(13) 0.37703(12) 0.0439(6) Uani 1 1 d . . . . .
O21 O 0.67511(14) 0.40835(13) 0.41430(11) 0.0341(5) Uani 1 1 d . . . . .
O22 O 0.86194(15) 0.38725(13) 0.41807(11) 0.0364(5) Uani 1 1 d . . . . .
O23 O 0.79446(16) 0.50333(12) 0.35843(11) 0.0363(5) Uani 1 1 d . . . . .
O24 O 0.75510(14) 0.36796(12) 0.31615(11) 0.0308(5) Uani 1 1 d . . . . .
O41 O 0.46873(16) 0.44186(13) 0.34785(11) 0.0355(5) Uani 1 1 d . . . . .
O42 O 0.30056(17) 0.42875(15) 0.28982(14) 0.0492(7) Uani 1 1 d . . . . .
O43 O 0.41602(17) 0.53008(15) 0.25187(12) 0.0447(6) Uani 1 1 d . . . . .
O44 O 0.45215(15) 0.37938(14) 0.24235(11) 0.0407(6) Uani 1 1 d . . . . .
N1 N 0.4573(2) 0.44610(17) 0.53237(15) 0.0364(6) Uani 1 1 d . . . . .
H1 H 0.436(2) 0.404(2) 0.5512(17) 0.033(9) Uiso 1 1 d . . . . .
C1 C 0.3144(3) 0.1965(3) 0.4242(2) 0.0533(10) Uani 1 1 d . . . . .
C2 C 0.2615(3) 0.1197(3) 0.4235(3) 0.0857(18) Uani 1 1 d . . . . .
H2A H 0.197646 0.128327 0.411770 0.129 Uiso 1 1 calc GR . . . .
H2B H 0.265099 0.097362 0.463561 0.129 Uiso 1 1 calc GR . . . .
H2C H 0.288859 0.085681 0.394868 0.129 Uiso 1 1 calc GR . . . .
C3 C 0.2699(3) 0.2537(3) 0.4653(3) 0.0810(17) Uani 1 1 d . . . . .
H3A H 0.207975 0.264217 0.450296 0.122 Uiso 1 1 calc GR . . . .
H3B H 0.305538 0.299967 0.465848 0.122 Uiso 1 1 calc GR . . . .
H3C H 0.267950 0.233391 0.505919 0.122 Uiso 1 1 calc GR . . . .
C4 C 0.3199(3) 0.2266(3) 0.3597(2) 0.0675(13) Uani 1 1 d . . . . .
H4A H 0.350211 0.189648 0.334811 0.101 Uiso 1 1 calc GR . . . .
H4B H 0.354639 0.273302 0.360010 0.101 Uiso 1 1 calc GR . . . .
H4C H 0.258440 0.235857 0.343248 0.101 Uiso 1 1 calc GR . . . .
C5 C 0.5757(3) 0.1846(3) 0.5598(2) 0.0586(12) Uani 1 1 d . . . . .
C6 C 0.6273(4) 0.1127(4) 0.5809(3) 0.107(2) Uani 1 1 d . . . . .
H6A H 0.688959 0.113252 0.565647 0.161 Uiso 1 1 calc GR . . . .
H6B H 0.594850 0.068490 0.565623 0.161 Uiso 1 1 calc GR . . . .
H6C H 0.630493 0.111153 0.624723 0.161 Uiso 1 1 calc GR . . . .
C7 C 0.4809(3) 0.1886(5) 0.5853(3) 0.105(2) Uani 1 1 d . . . . .
H7A H 0.445532 0.144879 0.572097 0.158 Uiso 1 1 calc GR . . . .
H7B H 0.450339 0.234200 0.571169 0.158 Uiso 1 1 calc GR . . . .
H7C H 0.485986 0.189176 0.629121 0.158 Uiso 1 1 calc GR . . . .
C8 C 0.6321(3) 0.2549(3) 0.5779(2) 0.0766(15) Uani 1 1 d . . . . .
H8A H 0.638951 0.257299 0.621632 0.115 Uiso 1 1 calc GR . . . .
H8B H 0.600580 0.299840 0.563170 0.115 Uiso 1 1 calc GR . . . .
H8C H 0.692168 0.251955 0.560502 0.115 Uiso 1 1 calc GR . . . .
C9 C 0.5805(3) 0.1144(2) 0.3572(2) 0.0491(10) Uani 1 1 d . . . . .
C10 C 0.5195(5) 0.0521(3) 0.3801(4) 0.108(3) Uani 1 1 d . . . . .
H10A H 0.535182 0.004836 0.360866 0.163 Uiso 1 1 calc GR . . . .
H10B H 0.455759 0.064273 0.370483 0.163 Uiso 1 1 calc GR . . . .
H10C H 0.528445 0.047379 0.423501 0.163 Uiso 1 1 calc GR . . . .
C11 C 0.6793(4) 0.1053(3) 0.3743(3) 0.099(2) Uani 1 1 d . . . . .
H11A H 0.686817 0.105259 0.418029 0.148 Uiso 1 1 calc GR . . . .
H11B H 0.713959 0.146709 0.357769 0.148 Uiso 1 1 calc GR . . . .
H11C H 0.701488 0.057888 0.358426 0.148 Uiso 1 1 calc GR . . . .
C12 C 0.5680(4) 0.1163(3) 0.2871(3) 0.0921(19) Uani 1 1 d . . . . .
H12A H 0.604494 0.157005 0.271038 0.138 Uiso 1 1 calc GR . . . .
H12B H 0.503796 0.124435 0.276128 0.138 Uiso 1 1 calc GR . . . .
H12C H 0.588008 0.068622 0.270429 0.138 Uiso 1 1 calc GR . . . .
C21 C 0.8756(2) 0.3243(2) 0.45992(19) 0.0423(9) Uani 1 1 d . . . . .
C22 C 0.8184(3) 0.2561(2) 0.4397(2) 0.0541(11) Uani 1 1 d . . . . .
H22A H 0.753782 0.269306 0.438985 0.081 Uiso 1 1 calc GR . . . .
H22B H 0.829423 0.214656 0.467622 0.081 Uiso 1 1 calc GR . . . .
H22C H 0.835686 0.240912 0.399481 0.081 Uiso 1 1 calc GR . . . .
C23 C 0.8490(3) 0.3517(2) 0.52299(19) 0.0518(10) Uani 1 1 d . . . . .
H23A H 0.884699 0.396184 0.533879 0.078 Uiso 1 1 calc GR . . . .
H23B H 0.861343 0.312148 0.552402 0.078 Uiso 1 1 calc GR . . . .
H23C H 0.784125 0.364202 0.522412 0.078 Uiso 1 1 calc GR . . . .
C24 C 0.9791(3) 0.3067(3) 0.4589(2) 0.0570(11) Uani 1 1 d . . . . .
H24A H 0.993773 0.286161 0.419721 0.085 Uiso 1 1 calc GR . . . .
H24B H 0.994883 0.270191 0.490141 0.085 Uiso 1 1 calc GR . . . .
H24C H 1.013803 0.352751 0.466043 0.085 Uiso 1 1 calc GR . . . .
C25 C 0.8283(2) 0.56791(18) 0.39334(19) 0.0380(8) Uani 1 1 d . . . . .
C26 C 0.8077(3) 0.5604(2) 0.46076(19) 0.0458(9) Uani 1 1 d . . . . .
H26A H 0.840834 0.517414 0.477702 0.069 Uiso 1 1 calc GR . . . .
H26B H 0.742292 0.552963 0.465228 0.069 Uiso 1 1 calc GR . . . .
H26C H 0.826960 0.605923 0.481895 0.069 Uiso 1 1 calc GR . . . .
C27 C 0.9329(3) 0.5719(2) 0.3855(2) 0.0564(12) Uani 1 1 d . . . . .
H27A H 0.956674 0.618085 0.403673 0.085 Uiso 1 1 calc GR . . . .
H27B H 0.945899 0.571435 0.342816 0.085 Uiso 1 1 calc GR . . . .
H27C H 0.962052 0.528793 0.405144 0.085 Uiso 1 1 calc GR . . . .
C28 C 0.7793(3) 0.6364(2) 0.3656(2) 0.0589(12) Uani 1 1 d . . . . .
H28A H 0.714126 0.633113 0.372929 0.088 Uiso 1 1 calc GR . . . .
H28B H 0.788544 0.637391 0.322433 0.088 Uiso 1 1 calc GR . . . .
H28C H 0.804071 0.682101 0.383878 0.088 Uiso 1 1 calc GR . . . .
C29 C 0.8125(2) 0.36077(19) 0.26375(17) 0.0360(7) Uani 1 1 d . . . . .
C30 C 0.9140(3) 0.3718(3) 0.2791(2) 0.0592(12) Uani 1 1 d . . . . .
H30A H 0.923321 0.420785 0.297893 0.089 Uiso 1 1 calc GR . . . .
H30B H 0.948504 0.369021 0.242484 0.089 Uiso 1 1 calc GR . . . .
H30C H 0.934833 0.332547 0.306901 0.089 Uiso 1 1 calc GR . . . .
C31 C 0.7777(3) 0.4199(2) 0.2175(2) 0.0567(11) Uani 1 1 d . . . . .
H31A H 0.712232 0.413449 0.210079 0.085 Uiso 1 1 calc GR . . . .
H31B H 0.809373 0.413301 0.179948 0.085 Uiso 1 1 calc GR . . . .
H31C H 0.789730 0.470130 0.233241 0.085 Uiso 1 1 calc GR . . . .
C32 C 0.7942(3) 0.2814(2) 0.2380(2) 0.0557(11) Uani 1 1 d . . . . .
H32A H 0.728930 0.275161 0.229500 0.084 Uiso 1 1 calc GR . . . .
H32B H 0.814894 0.243845 0.267283 0.084 Uiso 1 1 calc GR . . . .
H32C H 0.827269 0.275117 0.201008 0.084 Uiso 1 1 calc GR . . . .
C41 C 0.2255(3) 0.4717(3) 0.3150(2) 0.0599(12) Uani 1 1 d D U . . .
C42A C 0.1556(4) 0.4120(4) 0.3355(4) 0.099(3) Uani 0.876(7) 1 d D U P A 1
H42A H 0.185379 0.377842 0.364235 0.149 Uiso 0.876(7) 1 calc GR . P A 1
H42B H 0.132670 0.383700 0.300709 0.149 Uiso 0.876(7) 1 calc GR . P A 1
H42C H 0.104778 0.437043 0.354533 0.149 Uiso 0.876(7) 1 calc GR . P A 1
C42B C 0.239(3) 0.5588(9) 0.314(2) 0.090(10) Uani 0.124(7) 1 d D U P A 2
H42D H 0.190583 0.583190 0.335100 0.135 Uiso 0.124(7) 1 calc GR . P A 2
H42E H 0.238009 0.576050 0.271966 0.135 Uiso 0.124(7) 1 calc GR . P A 2
H42F H 0.298177 0.571459 0.332731 0.135 Uiso 0.124(7) 1 calc GR . P A 2
C43A C 0.1859(5) 0.5190(5) 0.2639(4) 0.123(4) Uani 0.876(7) 1 d D U P A 1
H43A H 0.127749 0.540226 0.275524 0.184 Uiso 0.876(7) 1 calc GR . P A 1
H43B H 0.176386 0.487610 0.228353 0.184 Uiso 0.876(7) 1 calc GR . P A 1
H43C H 0.228236 0.559440 0.254990 0.184 Uiso 0.876(7) 1 calc GR . P A 1
C43B C 0.213(3) 0.447(2) 0.3800(10) 0.100(11) Uani 0.124(7) 1 d D U P A 2
H43D H 0.270030 0.426460 0.396423 0.150 Uiso 0.124(7) 1 calc GR . P A 2
H43E H 0.165372 0.408563 0.381008 0.150 Uiso 0.124(7) 1 calc GR . P A 2
H43F H 0.194779 0.490011 0.403940 0.150 Uiso 0.124(7) 1 calc GR . P A 2
C44A C 0.2591(4) 0.5167(5) 0.3692(4) 0.109(3) Uani 0.876(7) 1 d D U P A 1
H44A H 0.209925 0.548621 0.382977 0.163 Uiso 0.876(7) 1 calc GR . P A 1
H44B H 0.310614 0.547923 0.358053 0.163 Uiso 0.876(7) 1 calc GR . P A 1
H44C H 0.278510 0.482530 0.401367 0.163 Uiso 0.876(7) 1 calc GR . P A 1
C44B C 0.140(2) 0.453(3) 0.2756(19) 0.094(10) Uani 0.124(7) 1 d D U P A 2
H44D H 0.088137 0.444280 0.301244 0.141 Uiso 0.124(7) 1 calc GR . P A 2
H44E H 0.151143 0.408259 0.251873 0.141 Uiso 0.124(7) 1 calc GR . P A 2
H44F H 0.125920 0.495177 0.248723 0.141 Uiso 0.124(7) 1 calc GR . P A 2
C45 C 0.4907(3) 0.5843(2) 0.2472(2) 0.0494(10) Uani 1 1 d . . . . .
C46 C 0.5824(3) 0.5432(3) 0.2397(3) 0.0646(13) Uani 1 1 d . . . . .
H46A H 0.631111 0.579975 0.235696 0.097 Uiso 1 1 calc GR . . . .
H46B H 0.578521 0.511853 0.203742 0.097 Uiso 1 1 calc GR . . . .
H46C H 0.595340 0.511779 0.274788 0.097 Uiso 1 1 calc GR . . . .
C47 C 0.4663(4) 0.6327(3) 0.1914(2) 0.0781(16) Uani 1 1 d . . . . .
H47A H 0.513585 0.670536 0.186294 0.117 Uiso 1 1 calc GR . . . .
H47B H 0.407778 0.657445 0.196902 0.117 Uiso 1 1 calc GR . . . .
H47C H 0.462227 0.600760 0.155873 0.117 Uiso 1 1 calc GR . . . .
C48 C 0.4936(4) 0.6326(3) 0.3041(2) 0.0713(14) Uani 1 1 d . . . . .
H48A H 0.502545 0.600394 0.339240 0.107 Uiso 1 1 calc GR . . . .
H48B H 0.436260 0.659895 0.306998 0.107 Uiso 1 1 calc GR . . . .
H48C H 0.544035 0.668219 0.302315 0.107 Uiso 1 1 calc GR . . . .
C49 C 0.4187(3) 0.3489(3) 0.18387(19) 0.0509(10) Uani 1 1 d . . . . .
C50 C 0.5034(3) 0.3106(3) 0.1567(2) 0.0714(15) Uani 1 1 d . . . . .
H50A H 0.524087 0.269637 0.182836 0.107 Uiso 1 1 calc GR . . . .
H50B H 0.552296 0.347354 0.153303 0.107 Uiso 1 1 calc GR . . . .
H50C H 0.486884 0.290809 0.116984 0.107 Uiso 1 1 calc GR . . . .
C51 C 0.3821(3) 0.4119(3) 0.1420(2) 0.0638(13) Uani 1 1 d . . . . .
H51A H 0.430067 0.448870 0.136208 0.096 Uiso 1 1 calc GR . . . .
H51B H 0.329949 0.436070 0.160108 0.096 Uiso 1 1 calc GR . . . .
H51C H 0.363111 0.390444 0.103270 0.096 Uiso 1 1 calc GR . . . .
C52 C 0.3439(3) 0.2901(3) 0.1963(2) 0.0725(15) Uani 1 1 d . . . . .
H52A H 0.320985 0.268963 0.158278 0.109 Uiso 1 1 calc GR . . . .
H52B H 0.293953 0.314095 0.216860 0.109 Uiso 1 1 calc GR . . . .
H52C H 0.369791 0.250109 0.221448 0.109 Uiso 1 1 calc GR . . . .
C61 C 0.5493(5) 0.5000(5) 0.0180(4) 0.099(3) Uani 0.5 1 d D U P B -1
C66 C 0.5106(6) 0.5726(4) 0.0169(4) 0.099(3) Uani 0.5 1 d DG U P B -1
H66 H 0.539096 0.612002 0.038883 0.119 Uiso 0.5 1 calc R . P B -1
C65 C 0.4291(6) 0.5863(5) -0.0169(4) 0.105(3) Uani 0.5 1 d G U P B -1
H65 H 0.403170 0.634862 -0.017674 0.126 Uiso 0.5 1 calc R . P B -1
C64 C 0.3865(5) 0.5274(6) -0.0497(4) 0.105(3) Uani 0.5 1 d G U P B -1
H64 H 0.331975 0.536568 -0.072398 0.125 Uiso 0.5 1 calc R . P B -1
C63 C 0.4252(6) 0.4548(5) -0.0486(4) 0.099(3) Uani 0.5 1 d G U P B -1
H63 H 0.396705 0.415413 -0.070564 0.118 Uiso 0.5 1 calc R . P B -1
C62 C 0.5067(6) 0.4411(4) -0.0147(4) 0.095(3) Uani 0.5 1 d DG U P B -1
H62 H 0.532631 0.392551 -0.014007 0.114 Uiso 0.5 1 calc R . P B -1
C67 C 0.6386(8) 0.4871(7) 0.0522(7) 0.125(4) Uani 0.5 1 d D U P B -1
H67A H 0.688956 0.504212 0.028036 0.188 Uiso 0.5 1 calc GR . P B -1
H67B H 0.645826 0.433625 0.060654 0.188 Uiso 0.5 1 calc GR . P B -1
H67C H 0.638783 0.514957 0.089875 0.188 Uiso 0.5 1 calc GR . P B -1

loop_
_atom_site_aniso_label
_atom_site_aniso_U_11
_atom_site_aniso_U_22
_atom_site_aniso_U_33
_atom_site_aniso_U_23
_atom_site_aniso_U_13
_atom_site_aniso_U_12
U1 0.02315(6) 0.02661(6) 0.02310(6) -0.00446(4) 0.00182(4) -0.00147(4)
K1 0.0300(3) 0.0354(4) 0.0333(4) -0.0067(3) 0.0041(3) -0.0035(3)
Si1 0.0384(5) 0.0298(5) 0.0391(6) -0.0056(4) 0.0097(4) -0.0084(4)
Si2 0.0230(4) 0.0317(4) 0.0293(5) -0.0031(3) 0.0015(3) -0.0021(3)
Si3 0.0278(4) 0.0527(6) 0.0303(5) -0.0086(4) -0.0048(4) 0.0049(4)
O1 0.0408(12) 0.0328(12) 0.0381(15) -0.0087(10) 0.0104(10) -0.0065(10)
O2 0.0394(13) 0.0436(14) 0.0519(18) -0.0039(12) 0.0074(12) -0.0123(11)
O3 0.0454(14) 0.0466(15) 0.0480(18) 0.0061(12) 0.0044(12) -0.0024(11)
O4 0.0576(15) 0.0286(12) 0.0469(17) -0.0102(11) 0.0210(12) -0.0074(11)
O21 0.0271(11) 0.0363(12) 0.0394(15) -0.0052(10) 0.0057(10) -0.0025(9)
O22 0.0303(11) 0.0400(13) 0.0385(15) 0.0020(11) -0.0043(10) -0.0016(9)
O23 0.0409(13) 0.0308(12) 0.0371(15) -0.0011(10) -0.0004(10) -0.0061(9)
O24 0.0253(10) 0.0347(12) 0.0327(13) -0.0059(9) 0.0052(9) -0.0043(8)
O41 0.0325(12) 0.0448(14) 0.0290(13) -0.0073(10) -0.0048(10) 0.0031(9)
O42 0.0271(12) 0.075(2) 0.0448(18) -0.0123(13) -0.0028(11) 0.0039(11)
O43 0.0411(14) 0.0553(16) 0.0374(16) -0.0019(12) -0.0061(11) 0.0107(12)
O44 0.0335(12) 0.0561(16) 0.0320(14) -0.0146(12) -0.0053(10) 0.0020(11)
N1 0.0437(16) 0.0366(16) 0.0293(16) 0.0009(12) 0.0072(13) -0.0033(12)
C1 0.041(2) 0.063(3) 0.057(3) -0.004(2) 0.0067(19) -0.0127(18)
C2 0.062(3) 0.088(4) 0.106(5) 0.001(3) -0.010(3) -0.038(3)
C3 0.047(3) 0.109(4) 0.087(4) -0.016(3) 0.015(3) 0.017(3)
C4 0.054(3) 0.079(3) 0.070(4) 0.001(3) -0.007(2) -0.009(2)
C5 0.053(2) 0.069(3) 0.053(3) 0.023(2) 0.000(2) -0.005(2)
C6 0.106(5) 0.104(5) 0.110(6) 0.045(4) -0.029(4) 0.002(4)
C7 0.056(3) 0.212(8) 0.048(3) 0.023(4) 0.008(2) -0.028(4)
C8 0.065(3) 0.101(4) 0.065(4) -0.018(3) 0.006(3) -0.009(3)
C9 0.060(2) 0.0346(19) 0.054(3) -0.0175(18) 0.018(2) -0.0062(17)
C10 0.122(5) 0.042(3) 0.165(7) -0.035(3) 0.069(5) -0.021(3)
C11 0.068(3) 0.076(4) 0.150(7) -0.061(4) -0.020(4) 0.022(3)
C12 0.127(5) 0.069(4) 0.080(5) -0.030(3) 0.005(4) 0.018(3)
C21 0.0362(18) 0.045(2) 0.045(2) 0.0062(17) -0.0066(16) 0.0045(15)
C22 0.060(3) 0.042(2) 0.060(3) 0.007(2) -0.003(2) -0.0022(18)
C23 0.058(2) 0.058(3) 0.040(2) 0.0061(19) -0.0030(19) 0.0025(19)
C24 0.048(2) 0.066(3) 0.056(3) 0.006(2) -0.010(2) 0.015(2)
C25 0.0391(18) 0.0331(17) 0.042(2) -0.0051(15) 0.0025(15) -0.0113(13)
C26 0.053(2) 0.042(2) 0.043(2) -0.0084(17) -0.0004(18) -0.0091(16)
C27 0.041(2) 0.065(3) 0.063(3) -0.011(2) 0.002(2) -0.0188(18)
C28 0.075(3) 0.034(2) 0.067(3) 0.000(2) -0.008(2) 0.0018(19)
C29 0.0333(16) 0.0376(18) 0.038(2) -0.0057(15) 0.0099(14) -0.0026(13)
C30 0.035(2) 0.092(4) 0.051(3) -0.015(2) 0.0116(18) -0.007(2)
C31 0.066(3) 0.061(3) 0.045(3) 0.011(2) 0.016(2) -0.002(2)
C32 0.059(3) 0.049(2) 0.060(3) -0.019(2) 0.022(2) -0.0057(19)
C41 0.0317(19) 0.087(3) 0.062(3) -0.002(3) 0.0086(19) 0.012(2)
C42A 0.036(3) 0.128(6) 0.136(8) 0.011(5) 0.026(4) 0.008(3)
C42B 0.067(17) 0.11(2) 0.10(2) -0.008(18) 0.048(17) 0.039(16)
C43A 0.089(5) 0.169(9) 0.110(7) 0.045(6) 0.018(5) 0.081(6)
C43B 0.074(19) 0.12(2) 0.11(2) 0.00(2) 0.033(18) 0.034(18)
C44A 0.057(4) 0.164(8) 0.107(6) -0.077(6) 0.031(4) 0.010(4)
C44B 0.044(16) 0.12(2) 0.12(2) -0.03(2) -0.006(17) 0.036(16)
C45 0.055(2) 0.053(2) 0.040(2) 0.0023(18) -0.0019(19) 0.0006(18)
C46 0.046(2) 0.071(3) 0.077(4) 0.006(3) 0.009(2) 0.001(2)
C47 0.092(4) 0.083(4) 0.059(4) 0.020(3) -0.009(3) 0.000(3)
C48 0.095(4) 0.057(3) 0.061(3) -0.005(2) -0.002(3) -0.016(3)
C49 0.044(2) 0.073(3) 0.035(2) -0.021(2) -0.0042(17) -0.0072(19)
C50 0.063(3) 0.101(4) 0.050(3) -0.038(3) -0.001(2) 0.008(3)
C51 0.060(3) 0.089(3) 0.041(3) -0.010(2) -0.010(2) 0.000(2)
C52 0.070(3) 0.089(4) 0.058(3) -0.027(3) -0.005(2) -0.024(3)
C61 0.108(6) 0.122(6) 0.069(5) -0.040(4) 0.041(4) -0.058(5)
C66 0.111(6) 0.117(6) 0.072(5) -0.041(5) 0.045(4) -0.058(5)
C65 0.115(6) 0.120(6) 0.082(5) -0.035(5) 0.049(4) -0.054(5)
C64 0.112(6) 0.121(6) 0.084(5) -0.029(5) 0.048(5) -0.055(5)
C63 0.111(6) 0.110(6) 0.077(5) -0.034(5) 0.045(4) -0.059(5)
C62 0.108(6) 0.111(6) 0.069(5) -0.042(4) 0.042(4) -0.060(5)
C67 0.122(9) 0.164(9) 0.090(8) -0.028(8) 0.023(7) -0.050(8)

loop_
_atom_type_symbol
_atom_type_description
_atom_type_scat_dispersion_real
_atom_type_scat_dispersion_imag
_atom_type_scat_source
C C 0.0033 0.0016 'International Tables Vol C Tables 4.2.6.8 and 6.1.1.4'
H H 0.0000 0.0000 'International Tables Vol C Tables 4.2.6.8 and 6.1.1.4'
K K 0.2009 0.2494 'International Tables Vol C Tables 4.2.6.8 and 6.1.1.4'
N N 0.0061 0.0033 'International Tables Vol C Tables 4.2.6.8 and 6.1.1.4'
O O 0.0106 0.0060 'International Tables Vol C Tables 4.2.6.8 and 6.1.1.4'
Si Si 0.0817 0.0704 'International Tables Vol C Tables 4.2.6.8 and 6.1.1.4'
U U -9.6767 9.6646 'International Tables Vol C Tables 4.2.6.8 and 6.1.1.4'

loop_
_geom_angle_atom_site_label_1
_geom_angle_atom_site_label_2
_geom_angle_atom_site_label_3
_geom_angle
_geom_angle_site_symmetry_1
_geom_angle_site_symmetry_3
K1 U1 U1 173.755(13) . 3_666
O1 U1 U1 129.44(6) . 3_666
O1 U1 K1 55.31(6) . .
O1 U1 N1 93.29(10) . .
O21 U1 U1 124.81(6) . 3_666
O21 U1 K1 56.78(6) . .
O21 U1 O1 87.02(8) . .
O21 U1 N1 135.80(10) . .
O41 U1 U1 121.01(6) . 3_666
O41 U1 K1 53.22(6) . .
O41 U1 O1 88.03(9) . .
O41 U1 O21 95.94(9) . .
O41 U1 N1 128.25(10) . .
N1 U1 U1 36.17(8) . 3_666
N1 U1 U1 37.74(8) 3_666 3_666
N1 U1 K1 137.63(8) 3_666 .
N1 U1 K1 148.01(8) . .
N1 U1 O1 167.05(10) 3_666 .
N1 U1 O21 100.71(10) 3_666 .
N1 U1 O41 101.34(10) 3_666 .
N1 U1 N1 73.91(13) 3_666 .
Si1 K1 U1 65.86(2) . .
Si1 K1 Si2 101.38(3) . .
Si2 K1 U1 64.717(19) . .
Si3 K1 U1 66.11(2) . .
Si3 K1 Si1 104.33(3) . .
Si3 K1 Si2 106.48(3) . .
O1 K1 U1 39.11(5) . .
O1 K1 Si1 27.08(5) . .
O1 K1 Si2 88.49(5) . .
O1 K1 Si3 85.52(5) . .
O1 K1 O21 63.02(6) . .
O4 K1 U1 92.85(6) . .
O4 K1 Si1 27.33(6) . .
O4 K1 Si2 111.40(6) . .
O4 K1 Si3 122.16(6) . .
O4 K1 O1 54.40(7) . .
O4 K1 O21 99.88(8) . .
O4 K1 O24 117.56(8) . .
O4 K1 O41 114.95(8) . .
O4 K1 O44 122.08(8) . .
O21 K1 U1 38.95(4) . .
O21 K1 Si1 81.17(5) . .
O21 K1 Si2 26.91(5) . .
O21 K1 Si3 94.69(5) . .
O24 K1 U1 91.12(5) . .
O24 K1 Si1 119.53(6) . .
O24 K1 Si2 26.89(5) . .
O24 K1 Si3 116.11(5) . .
O24 K1 O1 113.59(7) . .
O24 K1 O21 53.79(7) . .
O24 K1 O41 106.08(7) . .
O24 K1 O44 119.72(8) . .
O41 K1 U1 38.88(5) . .
O41 K1 Si1 89.74(6) . .
O41 K1 Si2 87.19(5) . .
O41 K1 Si3 27.38(5) . .
O41 K1 O1 65.18(7) . .
O41 K1 O21 69.43(6) . .
O44 K1 U1 93.93(5) . .
O44 K1 Si1 117.09(6) . .
O44 K1 Si2 123.31(6) . .
O44 K1 Si3 27.86(5) . .
O44 K1 O1 107.09(8) . .
O44 K1 O21 119.95(7) . .
O44 K1 O41 55.23(7) . .
O1 Si1 K1 57.29(9) . .
O1 Si1 O2 114.50(14) . .
O1 Si1 O3 116.02(14) . .
O1 Si1 O4 104.60(13) . .
O2 Si1 K1 127.01(11) . .
O2 Si1 O4 110.52(14) . .
O3 Si1 K1 125.19(10) . .
O3 Si1 O2 105.82(14) . .
O3 Si1 O4 104.97(15) . .
O4 Si1 K1 47.33(9) . .
O21 Si2 K1 58.24(9) . .
O21 Si2 O22 115.27(14) . .
O21 Si2 O23 114.88(13) . .
O21 Si2 O24 105.22(12) . .
O22 Si2 K1 130.82(9) . .
O22 Si2 O23 105.31(12) . .
O22 Si2 O24 110.61(12) . .
O23 Si2 K1 121.82(9) . .
O23 Si2 O24 105.15(13) . .
O24 Si2 K1 47.02(8) . .
O41 Si3 K1 55.23(9) . .
O41 Si3 O42 115.25(15) . .
O41 Si3 O43 114.00(13) . .
O41 Si3 O44 104.48(13) . .
O42 Si3 K1 123.32(11) . .
O42 Si3 O43 106.01(14) . .
O42 Si3 O44 105.54(13) . .
O43 Si3 K1 129.62(10) . .
O43 Si3 O44 111.31(15) . .
O44 Si3 K1 49.27(9) . .
U1 O1 K1 85.57(8) . .
Si1 O1 U1 168.87(15) . .
Si1 O1 K1 95.63(11) . .
C1 O2 Si1 132.5(3) . .
C5 O3 Si1 134.5(3) . .
Si1 O4 K1 105.34(11) . .
C9 O4 K1 123.4(2) . .
C9 O4 Si1 130.8(3) . .
U1 O21 K1 84.27(7) . .
Si2 O21 U1 159.50(15) . .
Si2 O21 K1 94.85(11) . .
C21 O22 Si2 131.3(2) . .
C25 O23 Si2 130.5(2) . .
Si2 O24 K1 106.09(11) . .
C29 O24 K1 122.09(18) . .
C29 O24 Si2 131.19(19) . .
U1 O41 K1 87.91(7) . .
Si3 O41 U1 171.16(16) . .
Si3 O41 K1 97.40(11) . .
C41 O42 Si3 131.5(3) . .
C45 O43 Si3 132.1(2) . .
Si3 O44 K1 102.88(11) . .
C49 O44 K1 125.7(2) . .
C49 O44 Si3 130.5(2) . .
U1 N1 U1 106.09(13) 3_666 .
U1 N1 H1 135(2) 3_666 .
U1 N1 H1 119(2) . .
O2 C1 C2 104.6(4) . .
O2 C1 C3 108.4(4) . .
O2 C1 C4 111.3(3) . .
C3 C1 C2 111.5(4) . .
C3 C1 C4 111.2(4) . .
C4 C1 C2 109.6(4) . .
C1 C2 H2A 109.5 . .
C1 C2 H2B 109.5 . .
C1 C2 H2C 109.5 . .
H2A C2 H2B 109.5 . .
H2A C2 H2C 109.5 . .
H2B C2 H2C 109.5 . .
C1 C3 H3A 109.5 . .
C1 C3 H3B 109.5 . .
C1 C3 H3C 109.5 . .
H3A C3 H3B 109.5 . .
H3A C3 H3C 109.5 . .
H3B C3 H3C 109.5 . .
C1 C4 H4A 109.5 . .
C1 C4 H4B 109.5 . .
C1 C4 H4C 109.5 . .
H4A C4 H4B 109.5 . .
H4A C4 H4C 109.5 . .
H4B C4 H4C 109.5 . .
O3 C5 C6 105.0(4) . .
O3 C5 C7 111.6(4) . .
O3 C5 C8 108.2(4) . .
C7 C5 C6 111.5(5) . .
C7 C5 C8 110.6(5) . .
C8 C5 C6 109.8(4) . .
C5 C6 H6A 109.5 . .
C5 C6 H6B 109.5 . .
C5 C6 H6C 109.5 . .
H6A C6 H6B 109.5 . .
H6A C6 H6C 109.5 . .
H6B C6 H6C 109.5 . .
C5 C7 H7A 109.5 . .
C5 C7 H7B 109.5 . .
C5 C7 H7C 109.5 . .
H7A C7 H7B 109.5 . .
H7A C7 H7C 109.5 . .
H7B C7 H7C 109.5 . .
C5 C8 H8A 109.5 . .
C5 C8 H8B 109.5 . .
C5 C8 H8C 109.5 . .
H8A C8 H8B 109.5 . .
H8A C8 H8C 109.5 . .
H8B C8 H8C 109.5 . .
O4 C9 C10 111.9(4) . .
O4 C9 C11 108.5(3) . .
O4 C9 C12 104.7(4) . .
C10 C9 C12 107.4(5) . .
C11 C9 C10 114.2(5) . .
C11 C9 C12 109.8(5) . .
C9 C10 H10A 109.5 . .
C9 C10 H10B 109.5 . .
C9 C10 H10C 109.5 . .
H10A C10 H10B 109.5 . .
H10A C10 H10C 109.5 . .
H10B C10 H10C 109.5 . .
C9 C11 H11A 109.5 . .
C9 C11 H11B 109.5 . .
C9 C11 H11C 109.5 . .
H11A C11 H11B 109.5 . .
H11A C11 H11C 109.5 . .
H11B C11 H11C 109.5 . .
C9 C12 H12A 109.5 . .
C9 C12 H12B 109.5 . .
C9 C12 H12C 109.5 . .
H12A C12 H12B 109.5 . .
H12A C12 H12C 109.5 . .
H12B C12 H12C 109.5 . .
O22 C21 C22 110.9(3) . .
O22 C21 C23 107.5(3) . .
O22 C21 C24 104.9(3) . .
C22 C21 C23 111.5(4) . .
C22 C21 C24 111.2(3) . .
C23 C21 C24 110.6(3) . .
C21 C22 H22A 109.5 . .
C21 C22 H22B 109.5 . .
C21 C22 H22C 109.5 . .
H22A C22 H22B 109.5 . .
H22A C22 H22C 109.5 . .
H22B C22 H22C 109.5 . .
C21 C23 H23A 109.5 . .
C21 C23 H23B 109.5 . .
C21 C23 H23C 109.5 . .
H23A C23 H23B 109.5 . .
H23A C23 H23C 109.5 . .
H23B C23 H23C 109.5 . .
C21 C24 H24A 109.5 . .
C21 C24 H24B 109.5 . .
C21 C24 H24C 109.5 . .
H24A C24 H24B 109.5 . .
H24A C24 H24C 109.5 . .
H24B C24 H24C 109.5 . .
O23 C25 C26 111.9(3) . .
O23 C25 C27 107.2(3) . .
O23 C25 C28 105.4(3) . .
C26 C25 C27 109.7(3) . .
C28 C25 C26 110.9(3) . .
C28 C25 C27 111.7(3) . .
C25 C26 H26A 109.5 . .
C25 C26 H26B 109.5 . .
C25 C26 H26C 109.5 . .
H26A C26 H26B 109.5 . .
H26A C26 H26C 109.5 . .
H26B C26 H26C 109.5 . .
C25 C27 H27A 109.5 . .
C25 C27 H27B 109.5 . .
C25 C27 H27C 109.5 . .
H27A C27 H27B 109.5 . .
H27A C27 H27C 109.5 . .
H27B C27 H27C 109.5 . .
C25 C28 H28A 109.5 . .
C25 C28 H28B 109.5 . .
C25 C28 H28C 109.5 . .
H28A C28 H28B 109.5 . .
H28A C28 H28C 109.5 . .
H28B C28 H28C 109.5 . .
O24 C29 C30 112.9(3) . .
O24 C29 C31 106.6(3) . .
O24 C29 C32 106.2(3) . .
C30 C29 C31 111.0(3) . .
C30 C29 C32 110.9(3) . .
C32 C29 C31 109.0(3) . .
C29 C30 H30A 109.5 . .
C29 C30 H30B 109.5 . .
C29 C30 H30C 109.5 . .
H30A C30 H30B 109.5 . .
H30A C30 H30C 109.5 . .
H30B C30 H30C 109.5 . .
C29 C31 H31A 109.5 . .
C29 C31 H31B 109.5 . .
C29 C31 H31C 109.5 . .
H31A C31 H31B 109.5 . .
H31A C31 H31C 109.5 . .
H31B C31 H31C 109.5 . .
C29 C32 H32A 109.5 . .
C29 C32 H32B 109.5 . .
C29 C32 H32C 109.5 . .
H32A C32 H32B 109.5 . .
H32A C32 H32C 109.5 . .
H32B C32 H32C 109.5 . .
O42 C41 C42A 105.3(4) . .
O42 C41 C42B 114.2(14) . .
O42 C41 C43A 106.0(4) . .
O42 C41 C43B 109.1(16) . .
O42 C41 C44A 110.6(4) . .
O42 C41 C44B 106.0(16) . .
C43A C41 C42A 111.1(5) . .
C43A C41 C44A 114.2(6) . .
C43B C41 C42B 109.0(12) . .
C43B C41 C44B 110.7(13) . .
C44A C41 C42A 109.2(5) . .
C44B C41 C42B 107.7(11) . .
C41 C42A H42A 109.5 . .
C41 C42A H42B 109.5 . .
C41 C42A H42C 109.5 . .
H42A C42A H42B 109.5 . .
H42A C42A H42C 109.5 . .
H42B C42A H42C 109.5 . .
C41 C42B H42D 109.5 . .
C41 C42B H42E 109.5 . .
C41 C42B H42F 109.5 . .
H42D C42B H42E 109.5 . .
H42D C42B H42F 109.5 . .
H42E C42B H42F 109.5 . .
C41 C43A H43A 109.5 . .
C41 C43A H43B 109.5 . .
C41 C43A H43C 109.5 . .
H43A C43A H43B 109.5 . .
H43A C43A H43C 109.5 . .
H43B C43A H43C 109.5 . .
C41 C43B H43D 109.5 . .
C41 C43B H43E 109.5 . .
C41 C43B H43F 109.5 . .
H43D C43B H43E 109.5 . .
H43D C43B H43F 109.5 . .
H43E C43B H43F 109.5 . .
C41 C44A H44A 109.5 . .
C41 C44A H44B 109.5 . .
C41 C44A H44C 109.5 . .
H44A C44A H44B 109.5 . .
H44A C44A H44C 109.5 . .
H44B C44A H44C 109.5 . .
C41 C44B H44D 109.5 . .
C41 C44B H44E 109.5 . .
C41 C44B H44F 109.5 . .
H44D C44B H44E 109.5 . .
H44D C44B H44F 109.5 . .
H44E C44B H44F 109.5 . .
O43 C45 C46 110.4(3) . .
O43 C45 C47 105.8(3) . .
O43 C45 C48 108.2(4) . .
C47 C45 C46 110.9(4) . .
C48 C45 C46 110.8(4) . .
C48 C45 C47 110.6(4) . .
C45 C46 H46A 109.5 . .
C45 C46 H46B 109.5 . .
C45 C46 H46C 109.5 . .
H46A C46 H46B 109.5 . .
H46A C46 H46C 109.5 . .
H46B C46 H46C 109.5 . .
C45 C47 H47A 109.5 . .
C45 C47 H47B 109.5 . .
C45 C47 H47C 109.5 . .
H47A C47 H47B 109.5 . .
H47A C47 H47C 109.5 . .
H47B C47 H47C 109.5 . .
C45 C48 H48A 109.5 . .
C45 C48 H48B 109.5 . .
C45 C48 H48C 109.5 . .
H48A C48 H48B 109.5 . .
H48A C48 H48C 109.5 . .
H48B C48 H48C 109.5 . .
O44 C49 C50 104.9(3) . .
O44 C49 C51 111.3(3) . .
O44 C49 C52 108.0(4) . .
C51 C49 C50 110.5(4) . .
C51 C49 C52 111.5(4) . .
C52 C49 C50 110.5(4) . .
C49 C50 H50A 109.5 . .
C49 C50 H50B 109.5 . .
C49 C50 H50C 109.5 . .
H50A C50 H50B 109.5 . .
H50A C50 H50C 109.5 . .
H50B C50 H50C 109.5 . .
C49 C51 H51A 109.5 . .
C49 C51 H51B 109.5 . .
C49 C51 H51C 109.5 . .
H51A C51 H51B 109.5 . .
H51A C51 H51C 109.5 . .
H51B C51 H51C 109.5 . .
C49 C52 H52A 109.5 . .
C49 C52 H52B 109.5 . .
C49 C52 H52C 109.5 . .
H52A C52 H52B 109.5 . .
H52A C52 H52C 109.5 . .
H52B C52 H52C 109.5 . .
C66 C61 C62 120.0 . .
C66 C61 C67 119.4(4) . .
C62 C61 C67 120.6(4) . .
C61 C66 H66 120.0 . .
C65 C66 C61 120.0 . .
C65 C66 H66 120.0 . .
C66 C65 H65 120.0 . .
C66 C65 C64 120.0 . .
C64 C65 H65 120.0 . .
C65 C64 H64 120.0 . .
C63 C64 C65 120.0 . .
C63 C64 H64 120.0 . .
C64 C63 H63 120.0 . .
C64 C63 C62 120.0 . .
C62 C63 H63 120.0 . .
C61 C62 H62 120.0 . .
C63 C62 C61 120.0 . .
C63 C62 H62 120.0 . .
C61 C67 H67A 109.5 . .
C61 C67 H67B 109.5 . .
C61 C67 H67C 109.5 . .
H67A C67 H67B 109.5 . .
H67A C67 H67C 109.5 . .
H67B C67 H67C 109.5 . .

loop_
_geom_bond_atom_site_label_1
_geom_bond_atom_site_label_2
_geom_bond_distance
_geom_bond_site_symmetry_2
U1 U1 3.5687(2) 3_666
U1 K1 3.5511(7) .
U1 O1 2.247(2) .
U1 O21 2.244(2) .
U1 O41 2.230(2) .
U1 N1 2.192(3) 3_666
U1 N1 2.273(3) .
K1 Si1 3.4639(13) .
K1 Si2 3.4992(10) .
K1 Si3 3.4361(12) .
K1 O1 2.929(3) .
K1 O4 2.641(3) .
K1 O21 2.986(2) .
K1 O24 2.664(2) .
K1 O41 2.846(2) .
K1 O44 2.671(2) .
Si1 O1 1.585(3) .
Si1 O2 1.620(2) .
Si1 O3 1.615(3) .
Si1 O4 1.649(3) .
Si2 O21 1.590(2) .
Si2 O22 1.628(2) .
Si2 O23 1.631(2) .
Si2 O24 1.647(2) .
Si3 O41 1.593(2) .
Si3 O42 1.617(3) .
Si3 O43 1.626(3) .
Si3 O44 1.647(3) .
O2 C1 1.427(5) .
O3 C5 1.429(5) .
O4 C9 1.448(4) .
O22 C21 1.445(4) .
O23 C25 1.442(4) .
O24 C29 1.442(4) .
O42 C41 1.443(5) .
O43 C45 1.443(5) .
O44 C49 1.456(4) .
N1 H1 0.91(4) .
C1 C2 1.547(6) .
C1 C3 1.505(6) .
C1 C4 1.514(6) .
C2 H2A 0.9600 .
C2 H2B 0.9600 .
C2 H2C 0.9600 .
C3 H3A 0.9600 .
C3 H3B 0.9600 .
C3 H3C 0.9600 .
C4 H4A 0.9600 .
C4 H4B 0.9600 .
C4 H4C 0.9600 .
C5 C6 1.529(7) .
C5 C7 1.495(7) .
C5 C8 1.522(6) .
C6 H6A 0.9600 .
C6 H6B 0.9600 .
C6 H6C 0.9600 .
C7 H7A 0.9600 .
C7 H7B 0.9600 .
C7 H7C 0.9600 .
C8 H8A 0.9600 .
C8 H8B 0.9600 .
C8 H8C 0.9600 .
C9 C10 1.499(7) .
C9 C11 1.470(6) .
C9 C12 1.540(7) .
C10 H10A 0.9600 .
C10 H10B 0.9600 .
C10 H10C 0.9600 .
C11 H11A 0.9600 .
C11 H11B 0.9600 .
C11 H11C 0.9600 .
C12 H12A 0.9600 .
C12 H12B 0.9600 .
C12 H12C 0.9600 .
C21 C22 1.511(5) .
C21 C23 1.524(6) .
C21 C24 1.525(5) .
C22 H22A 0.9600 .
C22 H22B 0.9600 .
C22 H22C 0.9600 .
C23 H23A 0.9600 .
C23 H23B 0.9600 .
C23 H23C 0.9600 .
C24 H24A 0.9600 .
C24 H24B 0.9600 .
C24 H24C 0.9600 .
C25 C26 1.522(6) .
C25 C27 1.526(5) .
C25 C28 1.510(5) .
C26 H26A 0.9600 .
C26 H26B 0.9600 .
C26 H26C 0.9600 .
C27 H27A 0.9600 .
C27 H27B 0.9600 .
C27 H27C 0.9600 .
C28 H28A 0.9600 .
C28 H28B 0.9600 .
C28 H28C 0.9600 .
C29 C30 1.504(5) .
C29 C31 1.523(5) .
C29 C32 1.521(5) .
C30 H30A 0.9600 .
C30 H30B 0.9600 .
C30 H30C 0.9600 .
C31 H31A 0.9600 .
C31 H31B 0.9600 .
C31 H31C 0.9600 .
C32 H32A 0.9600 .
C32 H32B 0.9600 .
C32 H32C 0.9600 .
C41 C42A 1.531(7) .
C41 C42B 1.540(14) .
C41 C43A 1.491(7) .
C41 C43B 1.504(14) .
C41 C44A 1.492(7) .
C41 C44B 1.521(14) .
C42A H42A 0.9600 .
C42A H42B 0.9600 .
C42A H42C 0.9600 .
C42B H42D 0.9600 .
C42B H42E 0.9600 .
C42B H42F 0.9600 .
C43A H43A 0.9600 .
C43A H43B 0.9600 .
C43A H43C 0.9600 .
C43B H43D 0.9600 .
C43B H43E 0.9600 .
C43B H43F 0.9600 .
C44A H44A 0.9600 .
C44A H44B 0.9600 .
C44A H44C 0.9600 .
C44B H44D 0.9600 .
C44B H44E 0.9600 .
C44B H44F 0.9600 .
C45 C46 1.520(6) .
C45 C47 1.519(6) .
C45 C48 1.506(6) .
C46 H46A 0.9600 .
C46 H46B 0.9600 .
C46 H46C 0.9600 .
C47 H47A 0.9600 .
C47 H47B 0.9600 .
C47 H47C 0.9600 .
C48 H48A 0.9600 .
C48 H48B 0.9600 .
C48 H48C 0.9600 .
C49 C50 1.531(6) .
C49 C51 1.519(6) .
C49 C52 1.522(6) .
C50 H50A 0.9600 .
C50 H50B 0.9600 .
C50 H50C 0.9600 .
C51 H51A 0.9600 .
C51 H51B 0.9600 .
C51 H51C 0.9600 .
C52 H52A 0.9600 .
C52 H52B 0.9600 .
C52 H52C 0.9600 .
C61 C66 1.3900 .
C61 C62 1.3900 .
C61 C67 1.485(9) .
C66 H66 0.9300 .
C66 C65 1.3900 .
C65 H65 0.9300 .
C65 C64 1.3900 .
C64 H64 0.9300 .
C64 C63 1.3900 .
C63 H63 0.9300 .
C63 C62 1.3900 .
C62 H62 0.9300 .
C67 H67A 0.9600 .
C67 H67B 0.9600 .
C67 H67C 0.9600 .

loop_
_geom_torsion_atom_site_label_1
_geom_torsion_atom_site_label_2
_geom_torsion_atom_site_label_3
_geom_torsion_atom_site_label_4
_geom_torsion
K1 Si1 O1 U1 -95.7(8)
K1 Si1 O2 C1 -28.3(4)
K1 Si1 O3 C5 127.8(3)
K1 Si1 O4 C9 172.6(4)
K1 Si2 O21 U1 -86.6(4)
K1 Si2 O22 C21 -33.1(4)
K1 Si2 O23 C25 142.5(2)
K1 Si2 O24 C29 170.8(3)
K1 Si3 O42 C41 136.8(3)
K1 Si3 O43 C45 -27.8(4)
K1 Si3 O44 C49 169.0(4)
K1 O4 C9 C10 -152.7(4)
K1 O4 C9 C11 80.4(5)
K1 O4 C9 C12 -36.8(4)
K1 O24 C29 C30 -162.7(3)
K1 O24 C29 C31 75.2(3)
K1 O24 C29 C32 -41.0(3)
K1 O44 C49 C50 -34.2(5)
K1 O44 C49 C51 -153.7(3)
K1 O44 C49 C52 83.6(4)
Si1 O2 C1 C2 153.0(3)
Si1 O2 C1 C3 -88.0(5)
Si1 O2 C1 C4 34.7(5)
Si1 O3 C5 C6 157.4(3)
Si1 O3 C5 C7 36.5(6)
Si1 O3 C5 C8 -85.4(4)
Si1 O4 C9 C10 35.9(6)
Si1 O4 C9 C11 -91.0(5)
Si1 O4 C9 C12 151.9(3)
Si2 O22 C21 C22 36.8(5)
Si2 O22 C21 C23 -85.3(4)
Si2 O22 C21 C24 156.9(3)
Si2 O23 C25 C26 -21.8(4)
Si2 O23 C25 C27 98.5(4)
Si2 O23 C25 C28 -142.4(3)
Si2 O24 C29 C30 27.8(4)
Si2 O24 C29 C31 -94.3(3)
Si2 O24 C29 C32 149.5(3)
Si3 O42 C41 C42A -151.5(4)
Si3 O42 C41 C42B 28(2)
Si3 O42 C41 C43A 90.6(6)
Si3 O42 C41 C43B -94(2)
Si3 O42 C41 C44A -33.7(7)
Si3 O42 C41 C44B 147(2)
Si3 O43 C45 C46 38.0(5)
Si3 O43 C45 C47 158.0(3)
Si3 O43 C45 C48 -83.4(4)
Si3 O44 C49 C50 159.1(3)
Si3 O44 C49 C51 39.6(5)
Si3 O44 C49 C52 -83.1(4)
O1 Si1 O2 C1 38.1(4)
O1 Si1 O3 C5 60.8(4)
O1 Si1 O4 K1 -1.78(15)
O1 Si1 O4 C9 170.8(3)
O2 Si1 O1 U1 144.7(8)
O2 Si1 O1 K1 -119.57(13)
O2 Si1 O3 C5 -67.3(4)
O2 Si1 O4 K1 121.94(13)
O2 Si1 O4 C9 -65.5(3)
O3 Si1 O1 U1 20.9(8)
O3 Si1 O1 K1 116.65(13)
O3 Si1 O2 C1 167.2(3)
O3 Si1 O4 K1 -124.39(12)
O3 Si1 O4 C9 48.2(3)
O4 Si1 O1 U1 -94.2(8)
O4 Si1 O1 K1 1.55(13)
O4 Si1 O2 C1 -79.7(4)
O4 Si1 O3 C5 175.7(3)
O21 Si2 O22 C21 35.7(4)
O21 Si2 O23 C25 75.7(3)
O21 Si2 O24 K1 2.07(14)
O21 Si2 O24 C29 172.8(3)
O22 Si2 O21 U1 149.5(4)
O22 Si2 O21 K1 -123.91(11)
O22 Si2 O23 C25 -52.2(3)
O22 Si2 O24 K1 127.17(11)
O22 Si2 O24 C29 -62.1(3)
O23 Si2 O21 U1 26.8(5)
O23 Si2 O21 K1 113.35(11)
O23 Si2 O22 C21 163.4(3)
O23 Si2 O24 K1 -119.63(11)
O23 Si2 O24 C29 51.1(3)
O24 Si2 O21 U1 -88.4(4)
O24 Si2 O21 K1 -1.78(12)
O24 Si2 O22 C21 -83.5(3)
O24 Si2 O23 C25 -169.1(3)
O41 Si3 O42 C41 73.2(4)
O41 Si3 O43 C45 35.9(4)
O41 Si3 O44 K1 1.09(15)
O41 Si3 O44 C49 170.0(3)
O42 Si3 O41 K1 114.32(13)
O42 Si3 O43 C45 163.8(3)
O42 Si3 O44 K1 -120.86(13)
O42 Si3 O44 C49 48.1(4)
O43 Si3 O41 K1 -122.73(12)
O43 Si3 O42 C41 -53.9(4)
O43 Si3 O44 K1 124.57(12)
O43 Si3 O44 C49 -66.5(3)
O44 Si3 O41 K1 -1.01(14)
O44 Si3 O42 C41 -172.1(4)
O44 Si3 O43 C45 -81.9(4)
C61 C66 C65 C64 0.0
C66 C61 C62 C63 0.0
C66 C65 C64 C63 0.0
C65 C64 C63 C62 0.0
C64 C63 C62 C61 0.0
C62 C61 C66 C65 0.0
C67 C61 C66 C65 177.2(11)
C67 C61 C62 C63 -177.2(11)
